data_7100474
loop_
_publ_author_name
'Archan Dey'
'Gautam R. Desiraju'

_publ_section_title
;
Correlation between molecular
dipole moment and centrosymmetry
in some crystalline diphenyl ethers.
;
_journal_name_full 'Chemical Communications'
_journal_paper_doi 10.1039/b502516h
_journal_year 2005
_chemical_formula_moiety 'C13 H13 N O2'
_chemical_formula_sum 'C13 H13 N O2'
_chemical_formula_weight 215.24
_chemical_melting_point 352
_chemical_name_common 4-(4-methoxyphenoxy)aniline
_space_group_IT_number 4
_symmetry_cell_setting monoclinic
_symmetry_space_group_name_Hall 'P 2yb'
_symmetry_space_group_name_H-M 'P 1 21 1'
_cell_angle_alpha 90.00
_cell_angle_beta 94.077(2)
_cell_angle_gamma 90.00
_cell_formula_units_Z 2
_cell_length_a 7.5729(5)
_cell_length_b 5.4503(4)
_cell_length_c 13.4175(9)
_cell_measurement_temperature 120(2)
_cell_volume 552.40(7)
_diffrn_ambient_temperature 120(2)
_exptl_crystal_density_diffrn 1.294
_exptl_crystal_density_meas .
_cod_depositor_comments
;
The following automatic conversions were performed:
'_symmetry_cell_setting' value 'Monoclinic' changed to 'monoclinic'
according to '/home/saulius/struct/CIF-dictionaries/cif_core.dic'
dictionary named 'cif_core.dic' version 2.4.1 from 2010-06-29.

Automatic conversion script
Id: cif_fix_enum 1527 2010-12-29 10:47:43Z saulius 
;
_cod_original_sg_symbol_H-M 'P 21'
_cod_database_code 7100474

loop_
_symmetry_equiv_pos_as_xyz
'x, y, z'
'-x, y+1/2, -z'

loop_
_atom_site_label
_atom_site_type_symbol
_atom_site_fract_x
_atom_site_fract_y
_atom_site_fract_z
_atom_site_U_iso_or_equiv
_atom_site_adp_type
_atom_site_occupancy
_atom_site_symmetry_multiplicity
_atom_site_calc_flag
_atom_site_refinement_flags
_atom_site_disorder_assembly
_atom_site_disorder_group
C8 C 0.51702(17) 0.3711(3) 0.33279(10) 0.0241(3) Uani 1 1 d . . .
C1 C 0.8553(2) 0.1542(3) -0.15206(13) 0.0292(4) Uani 1 1 d . . .
N1 N 0.01750(17) 0.4626(3) 0.44199(10) 0.0289(3) Uani 1 1 d . . .
O1 O 0.76907(12) 0.3529(2) -0.10623(8) 0.0270(2) Uani 1 1 d . . .
O2 O 0.68778(12) 0.3363(2) 0.30039(7) 0.0304(3) Uani 1 1 d . . .
C5 C 0.70204(17) 0.3372(3) 0.19707(10) 0.0230(3) Uani 1 1 d . . .
C7 C 0.65403(18) 0.5226(3) 0.03581(12) 0.0240(3) Uani 1 1 d . . .
C2 C 0.75268(16) 0.3374(3) -0.00536(10) 0.0216(3) Uani 1 1 d . . .
C11 C 0.18452(18) 0.4330(3) 0.40462(10) 0.0221(3) Uani 1 1 d . . .
C10 C 0.2192(2) 0.2356(3) 0.34266(12) 0.0258(4) Uani 1 1 d . . .
C6 C 0.62883(18) 0.5234(3) 0.13639(12) 0.0247(3) Uani 1 1 d . . .
C13 C 0.4873(2) 0.5652(3) 0.39511(11) 0.0253(4) Uani 1 1 d . . .
C12 C 0.32181(19) 0.5958(3) 0.43095(11) 0.0250(4) Uani 1 1 d . . .
C9 C 0.3840(2) 0.2046(3) 0.30662(11) 0.0264(4) Uani 1 1 d . . .
C4 C 0.80017(18) 0.1553(3) 0.15690(12) 0.0256(3) Uani 1 1 d . . .
C3 C 0.82730(18) 0.1535(3) 0.05557(11) 0.0238(3) Uani 1 1 d . . .
H8 H 0.412(2) 0.071(3) 0.2624(11) 0.027(4) Uiso 1 1 d . . .
H7 H 0.6048(18) 0.647(3) -0.0073(11) 0.026(4) Uiso 1 1 d . . .
H4 H 0.8925(18) 0.021(3) 0.0261(11) 0.020(4) Uiso 1 1 d . . .
H10 H 0.2970(19) 0.733(3) 0.4730(11) 0.029(4) Uiso 1 1 d . . .
H11 H 0.5793(19) 0.673(4) 0.4119(11) 0.027(4) Uiso 1 1 d . . .
H6 H 0.5604(17) 0.647(3) 0.1662(10) 0.017(4) Uiso 1 1 d . . .
H5 H 0.845(2) 0.027(4) 0.1994(12) 0.030(4) Uiso 1 1 d . . .
H9 H 0.1241(19) 0.122(4) 0.3258(11) 0.032(5) Uiso 1 1 d . . .
H2 H 0.982(2) 0.137(3) -0.1283(11) 0.027(4) Uiso 1 1 d . . .
H1 H 0.852(2) 0.182(4) -0.2242(13) 0.037(5) Uiso 1 1 d . . .
H3 H 0.791(2) -0.003(4) -0.1399(12) 0.032(5) Uiso 1 1 d . . .
H13 H 0.000(2) 0.626(4) 0.4679(13) 0.044(5) Uiso 1 1 d . . .
H12 H -0.070(2) 0.419(3) 0.4007(13) 0.036(5) Uiso 1 1 d . . .

loop_
_atom_site_aniso_label
_atom_site_aniso_U_11
_atom_site_aniso_U_22
_atom_site_aniso_U_33
_atom_site_aniso_U_23
_atom_site_aniso_U_13
_atom_site_aniso_U_12
C8 0.0222(7) 0.0296(9) 0.0203(7) 0.0022(7) 0.0000(6) 0.0032(7)
C1 0.0321(9) 0.0315(10) 0.0239(9) -0.0047(7) 0.0029(7) -0.0001(8)
N1 0.0229(7) 0.0377(9) 0.0262(7) -0.0030(6) 0.0018(6) -0.0035(6)
O1 0.0270(5) 0.0284(6) 0.0256(6) 0.0010(5) 0.0022(4) 0.0028(5)
O2 0.0204(5) 0.0454(7) 0.0253(6) -0.0041(6) 0.0004(4) 0.0040(5)
C5 0.0177(7) 0.0269(9) 0.0243(8) -0.0042(7) 0.0006(6) -0.0024(7)
C7 0.0176(7) 0.0213(8) 0.0328(9) 0.0039(7) -0.0002(6) 0.0008(6)
C2 0.0160(7) 0.0234(8) 0.0253(8) 0.0000(7) 0.0000(5) -0.0039(6)
C11 0.0226(7) 0.0257(9) 0.0179(7) 0.0046(7) 0.0009(6) 0.0012(6)
C10 0.0270(8) 0.0246(8) 0.0257(8) 0.0008(7) 0.0001(6) -0.0052(7)
C6 0.0165(7) 0.0235(9) 0.0344(9) -0.0058(7) 0.0038(6) 0.0005(6)
C13 0.0236(8) 0.0262(9) 0.0252(8) -0.0007(7) -0.0032(6) -0.0031(7)
C12 0.0272(8) 0.0262(9) 0.0213(8) -0.0041(7) -0.0009(6) 0.0012(7)
C9 0.0315(9) 0.0236(9) 0.0237(8) -0.0044(7) -0.0014(6) 0.0038(7)
C4 0.0224(8) 0.0257(9) 0.0282(9) 0.0023(7) -0.0019(6) 0.0016(7)
C3 0.0201(7) 0.0213(8) 0.0300(9) -0.0029(7) 0.0009(6) 0.0020(7)

loop_
_geom_bond_atom_site_label_1
_geom_bond_atom_site_label_2
_geom_bond_distance
_geom_bond_site_symmetry_2
_geom_bond_publ_flag
C8 C13 1.377(2) . ?
C8 C9 1.383(2) . ?
C8 O2 1.4061(16) . ?
C1 O1 1.426(2) . ?
C1 H2 0.994(15) . ?
C1 H1 0.978(17) . ?
C1 H3 1.005(19) . ?
N1 C11 1.4027(18) . ?
N1 H13 0.97(2) . ?
N1 H12 0.866(17) . ?
O1 C2 1.3704(17) . ?
O2 C5 1.3981(17) . ?
C5 C4 1.372(2) . ?
C5 C6 1.391(2) . ?
C7 C6 1.376(2) . ?
C7 C2 1.393(2) . ?
C7 H7 0.951(17) . ?
C2 C3 1.388(2) . ?
C11 C12 1.393(2) . ?
C11 C10 1.396(2) . ?
C10 C9 1.381(2) . ?
C10 H9 0.964(17) . ?
C6 H6 0.954(15) . ?
C13 C12 1.384(2) . ?
C13 H11 0.926(17) . ?
C12 H10 0.964(18) . ?
C9 H8 0.971(17) . ?
C4 C3 1.389(2) . ?
C4 H5 0.951(19) . ?
C3 H4 0.975(16) . ?

loop_
_cod_related_entry_id
_cod_related_entry_database
_cod_related_entry_code
1 ChemSpider 91627
